data_7035182
loop_
_publ_author_name
'Gao, Xue'
'Wang, Che'
'Shi, Zhong-Feng'
'Song, Jian'
'Bai, Feng-Ying'
'Wang, Ji-Xiao'
'Xing, Yong-Heng'

_publ_section_title
;
 A family of uranyl-aromatic dicarboxylate (pht-, ipa-, tpa-) framework
 hybrid materials: photoluminescence, surface photovoltage and dye
 adsorption.
;
_journal_issue 25
_journal_name_full 'Dalton transactions (Cambridge, England : 2003)'
_journal_page_first 11562
_journal_page_last 11571
_journal_paper_doi 10.1039/c5dt01470k
_journal_volume 44
_journal_year 2015
_chemical_formula_sum 'C14 H18 N2 O8 U'
_chemical_formula_weight 580.33
_chemical_name_systematic
; 
 ? 
;
_space_group_IT_number 14
_symmetry_cell_setting monoclinic
_symmetry_space_group_name_Hall '-P 2yn'
_symmetry_space_group_name_H-M 'P 1 21/n 1'
_atom_sites_solution_hydrogens geom
_atom_sites_solution_primary direct
_atom_sites_solution_secondary difmap
_audit_creation_method SHELXL-97
_audit_update_record
;
2015-04-01 deposited with the CCDC.
2015-05-15 downloaded from the CCDC.
;
_cell_angle_alpha 90.00
_cell_angle_beta 95.927(2)
_cell_angle_gamma 90.00
_cell_formula_units_Z 2
_cell_length_a 6.5012(10)
_cell_length_b 9.5533(14)
_cell_length_c 14.649(2)
_cell_measurement_reflns_used 2535
_cell_measurement_temperature 296(2)
_cell_measurement_theta_max 30.18
_cell_measurement_theta_min 2.80
_cell_volume 905.0(2)
_computing_cell_refinement 'Bruker SMART'
_computing_data_collection 'Bruker SMART'
_computing_data_reduction 'Bruker SAINT'
_computing_molecular_graphics 'Bruker SHELXTL'
_computing_publication_material 'Bruker SHELXTL'
_computing_structure_refinement 'SHELXL-97 (Sheldrick, 1997)'
_computing_structure_solution 'SHELXS-97 (Sheldrick, 1990)'
_diffrn_ambient_temperature 296(2)
_diffrn_measured_fraction_theta_full 0.999
_diffrn_measured_fraction_theta_max 0.999
_diffrn_measurement_device_type 'CCD area detector'
_diffrn_measurement_method 'phi and omega scans'
_diffrn_radiation_monochromator graphite
_diffrn_radiation_source 'fine-focus sealed tube'
_diffrn_radiation_type MoK\a
_diffrn_radiation_wavelength 0.71073
_diffrn_reflns_av_R_equivalents 0.0253
_diffrn_reflns_av_sigmaI/netI 0.0291
_diffrn_reflns_limit_h_max 7
_diffrn_reflns_limit_h_min -7
_diffrn_reflns_limit_k_max 9
_diffrn_reflns_limit_k_min -11
_diffrn_reflns_limit_l_max 17
_diffrn_reflns_limit_l_min -17
_diffrn_reflns_number 4440
_diffrn_reflns_theta_full 25.00
_diffrn_reflns_theta_max 25.00
_diffrn_reflns_theta_min 2.55
_diffrn_standards_decay_% 0
_diffrn_standards_interval_count 0
_diffrn_standards_interval_time 0
_diffrn_standards_number 0
_exptl_absorpt_coefficient_mu 9.011
_exptl_absorpt_correction_T_max 0.763
_exptl_absorpt_correction_T_min 0.012
_exptl_absorpt_correction_type multi-scan
_exptl_absorpt_process_details sadabs
_exptl_crystal_colour yellow
_exptl_crystal_density_diffrn 2.130
_exptl_crystal_density_method 'not measured'
_exptl_crystal_description block
_exptl_crystal_F_000 544
_exptl_crystal_size_max 0.54
_exptl_crystal_size_mid 0.44
_exptl_crystal_size_min 0.03
_refine_diff_density_max 1.369
_refine_diff_density_min -0.598
_refine_diff_density_rms 0.107
_refine_ls_extinction_method none
_refine_ls_goodness_of_fit_ref 1.024
_refine_ls_hydrogen_treatment mixed
_refine_ls_matrix_type full
_refine_ls_number_parameters 117
_refine_ls_number_reflns 1592
_refine_ls_number_restraints 0
_refine_ls_restrained_S_all 1.024
_refine_ls_R_factor_all 0.0332
_refine_ls_R_factor_gt 0.0220
_refine_ls_shift/su_max 0.000
_refine_ls_shift/su_mean 0.000
_refine_ls_structure_factor_coef Fsqd
_refine_ls_weighting_details 'calc w=1/[\s^2^(Fo^2^)+(0.0289P)^2^+0.0000P] where P=(Fo^2^+2Fc^2^)/3'
_refine_ls_weighting_scheme calc
_refine_ls_wR_factor_gt 0.0503
_refine_ls_wR_factor_ref 0.0530
_reflns_number_gt 1199
_reflns_number_total 1592
_reflns_threshold_expression >2sigma(I)
_cod_data_source_file c5dt01470k2.cif
_cod_data_source_block 3
_cod_depositor_comments
;
The following automatic conversions were performed:

'_symmetry_cell_setting' value 'Monoclinic' changed to 'monoclinic'
according to
/usr/data/users/saulius/crontab/automatic-downloads/rss-feeds/RSC/lib/dictionaries/cif_core.dic
dictionary named 'cif_core.dic' version 2.4.2 from 2011-04-26.

Automatic conversion script
Id: cif_fix_values 3271 2015-04-21 07:52:19Z andrius 

 Adding full bibliography for 7035180--7035183.cif.
;
_cod_original_cell_volume 904.9(2)
_cod_original_sg_symbol_H-M P2(1)/n
_cod_database_code 7035182

loop_
_symmetry_equiv_pos_as_xyz
'x, y, z'
'-x+1/2, y+1/2, -z+1/2'
'-x, -y, -z'
'x-1/2, -y-1/2, z-1/2'

loop_
_atom_site_label
_atom_site_type_symbol
_atom_site_fract_x
_atom_site_fract_y
_atom_site_fract_z
_atom_site_U_iso_or_equiv
_atom_site_adp_type
_atom_site_occupancy
_atom_site_symmetry_multiplicity
_atom_site_calc_flag
_atom_site_refinement_flags
U1 U 0.0000 0.0000 0.5000 0.02659(10) Uani 1 2 d S
C1 C 0.3653(7) 0.1082(5) 0.3572(3) 0.0342(11) Uani 1 1 d .
H1 H 0.4527 0.0327 0.3721 0.041 Uiso 1 1 calc R
C2 C 0.2450(7) -0.2523(5) 0.4959(3) 0.0296(10) Uani 1 1 d .
C3 C 0.3765(7) -0.3806(4) 0.4976(3) 0.0268(10) Uani 1 1 d .
C4 C 0.3090(8) -0.5035(5) 0.5351(4) 0.0358(11) Uani 1 1 d .
H4 H 0.1817 -0.5063 0.5588 0.043 Uiso 1 1 calc R
C5 C 0.5672(7) -0.3769(5) 0.4628(4) 0.0339(11) Uani 1 1 d .
H5 H 0.6127 -0.2943 0.4380 0.041 Uiso 1 1 calc R
C7 C 0.2969(11) 0.3274(7) 0.2786(4) 0.073(2) Uani 1 1 d .
H7A H 0.2458 0.3257 0.2147 0.109 Uiso 1 1 calc R
H7B H 0.3792 0.4099 0.2913 0.109 Uiso 1 1 calc R
H7C H 0.1825 0.3282 0.3151 0.109 Uiso 1 1 calc R
C8 C 0.6126(11) 0.1887(8) 0.2565(5) 0.081(2) Uani 1 1 d .
H8A H 0.7058 0.2633 0.2762 0.121 Uiso 1 1 calc R
H8B H 0.5804 0.1932 0.1911 0.121 Uiso 1 1 calc R
H8C H 0.6765 0.1004 0.2730 0.121 Uiso 1 1 calc R
N1 N 0.4237(7) 0.2029(4) 0.3008(3) 0.0432(11) Uani 1 1 d .
O1 O 0.1634(5) 0.0613(4) 0.5961(2) 0.0383(8) Uani 1 1 d .
O2 O 0.0829(6) -0.2525(3) 0.5346(3) 0.0486(10) Uani 1 1 d .
O3 O 0.3015(5) -0.1415(3) 0.4594(2) 0.0394(9) Uani 1 1 d .
O4 O 0.1999(5) 0.1140(4) 0.3918(2) 0.0458(9) Uani 1 1 d .

loop_
_atom_site_aniso_label
_atom_site_aniso_U_11
_atom_site_aniso_U_22
_atom_site_aniso_U_33
_atom_site_aniso_U_23
_atom_site_aniso_U_13
_atom_site_aniso_U_12
U1 0.02405(14) 0.01494(14) 0.04155(15) 0.00096(12) 0.00706(9) 0.00843(10)
C1 0.036(3) 0.026(3) 0.041(3) -0.002(2) 0.006(2) 0.007(2)
C2 0.025(3) 0.018(2) 0.047(3) 0.000(2) 0.011(2) 0.0076(19)
C3 0.024(3) 0.012(2) 0.044(3) 0.002(2) 0.005(2) 0.0070(18)
C4 0.026(2) 0.025(3) 0.058(3) 0.000(2) 0.014(2) 0.011(2)
C5 0.028(3) 0.020(3) 0.056(3) 0.009(2) 0.013(2) 0.004(2)
C7 0.090(6) 0.051(4) 0.079(5) 0.030(3) 0.020(4) 0.021(3)
C8 0.064(5) 0.105(6) 0.080(5) 0.032(4) 0.035(4) 0.010(4)
N1 0.052(3) 0.038(3) 0.042(2) 0.013(2) 0.015(2) 0.006(2)
O1 0.036(2) 0.0253(17) 0.054(2) -0.0023(17) 0.0075(16) 0.0076(15)
O2 0.037(2) 0.0201(19) 0.093(3) 0.0125(19) 0.0288(19) 0.0151(16)
O3 0.035(2) 0.0170(18) 0.069(2) 0.0108(16) 0.0195(18) 0.0109(14)
O4 0.043(2) 0.031(2) 0.067(2) 0.0117(18) 0.0230(19) 0.0147(17)

loop_
_atom_type_symbol
_atom_type_description
_atom_type_scat_dispersion_real
_atom_type_scat_dispersion_imag
_atom_type_scat_source
C C 0.0033 0.0016 'International Tables Vol C Tables 4.2.6.8 and 6.1.1.4'
H H 0.0000 0.0000 'International Tables Vol C Tables 4.2.6.8 and 6.1.1.4'
N N 0.0061 0.0033 'International Tables Vol C Tables 4.2.6.8 and 6.1.1.4'
O O 0.0106 0.0060 'International Tables Vol C Tables 4.2.6.8 and 6.1.1.4'
U U -9.6767 9.6646 'International Tables Vol C Tables 4.2.6.8 and 6.1.1.4'

loop_
_geom_angle_atom_site_label_1
_geom_angle_atom_site_label_2
_geom_angle_atom_site_label_3
_geom_angle
_geom_angle_site_symmetry_1
_geom_angle_site_symmetry_3
O1 U1 O1 180.0 . 3_556
O1 U1 O4 93.06(14) . .
O1 U1 O4 86.94(14) 3_556 .
O1 U1 O4 86.94(14) . 3_556
O1 U1 O4 93.06(14) 3_556 3_556
O4 U1 O4 180.00(13) . 3_556
O1 U1 O3 86.99(13) . .
O1 U1 O3 93.00(13) 3_556 .
O4 U1 O3 66.36(11) . .
O4 U1 O3 113.64(11) 3_556 .
O1 U1 O3 93.00(13) . 3_556
O1 U1 O3 87.00(13) 3_556 3_556
O4 U1 O3 113.64(11) . 3_556
O4 U1 O3 66.36(11) 3_556 3_556
O3 U1 O3 179.999(1) . 3_556
O1 U1 O2 86.63(15) . 3_556
O1 U1 O2 93.37(15) 3_556 3_556
O4 U1 O2 63.42(11) . 3_556
O4 U1 O2 116.58(11) 3_556 3_556
O3 U1 O2 128.87(10) . 3_556
O3 U1 O2 51.13(10) 3_556 3_556
O1 U1 O2 93.37(15) . .
O1 U1 O2 86.63(15) 3_556 .
O4 U1 O2 116.58(11) . .
O4 U1 O2 63.42(11) 3_556 .
O3 U1 O2 51.13(10) . .
O3 U1 O2 128.87(10) 3_556 .
O2 U1 O2 180.0 3_556 .
O1 U1 C2 89.67(14) . 3_556
O1 U1 C2 90.33(14) 3_556 3_556
O4 U1 C2 88.44(12) . 3_556
O4 U1 C2 91.56(12) 3_556 3_556
O3 U1 C2 154.33(12) . 3_556
O3 U1 C2 25.67(11) 3_556 3_556
O2 U1 C2 25.46(11) 3_556 3_556
O2 U1 C2 154.54(11) . 3_556
O4 C1 N1 123.3(5) . .
O2 C2 O3 119.5(4) . .
O2 C2 C3 120.0(4) . .
O3 C2 C3 120.4(4) . .
C4 C3 C5 119.9(4) . .
C4 C3 C2 119.8(4) . .
C5 C3 C2 120.3(4) . .
C3 C4 C5 119.7(5) . 3_646
C3 C5 C4 120.4(4) . 3_646
C1 N1 C8 122.1(5) . .
C1 N1 C7 120.6(5) . .
C8 N1 C7 117.3(5) . .
C2 O2 U1 94.6(3) . .
C2 O3 U1 94.8(3) . .
C1 O4 U1 143.1(3) . .

loop_
_geom_bond_atom_site_label_1
_geom_bond_atom_site_label_2
_geom_bond_distance
_geom_bond_site_symmetry_2
U1 O1 1.773(3) .
U1 O1 1.773(3) 3_556
U1 O4 2.412(3) .
U1 O4 2.412(3) 3_556
U1 O3 2.503(3) .
U1 O3 2.503(3) 3_556
U1 O2 2.512(3) 3_556
U1 O2 2.512(3) .
U1 C2 2.893(4) 3_556
C1 O4 1.236(5) .
C1 N1 1.308(6) .
C2 O2 1.248(5) .
C2 O3 1.258(5) .
C2 C3 1.494(6) .
C3 C4 1.386(6) .
C3 C5 1.388(7) .
C4 C5 1.396(6) 3_646
C5 C4 1.396(6) 3_646
C7 N1 1.465(6) .
C8 N1 1.453(7) .
